data_1540425
loop_
_publ_author_name
'Artuso, Emma'
'Ghibaudi, Elena'
'Lace, Beatrice'
'Marabello, Domenica'
'Vinciguerra, Daniele'
'Lombardi, Chiara'
'Koltai, Hinanit'
'Kapulnik, Yoram'
'Novero, Mara'
'Occhiato, Ernesto G.'
'Scarpi, Dina'
'Parisotto, Stefano'
'Deagostino, Annamaria'
'Venturello, Paolo'
'Mayzlish-Gati, Einav'
'Bier, Ariel'
'Prandi, Cristina'

_publ_section_title
;
 Stereochemical Assignment of Strigolactone Analogues Confirms Their
 Selective Biological Activity.
;
_journal_issue 11
_journal_name_full 'Journal of natural products'
_journal_page_first 2624
_journal_page_last 2633
_journal_paper_doi 10.1021/acs.jnatprod.5b00557
_journal_volume 78
_journal_year 2015
_chemical_absolute_configuration ad
_chemical_formula_moiety 'C18 H14 N O4'
_chemical_formula_sum 'C18 H14 N O4'
_chemical_formula_weight 308.30
_chemical_name_systematic
;(R,E)-4-methyl-2-((4-methyl-5-oxo-2,5-
dihydrofuran-2-yloxy)methylene-1,2-dihydrocyclopenta[b]indol-3(4H)-one'
;
_space_group_crystal_system orthorhombic
_space_group_IT_number 20
_space_group_name_Hall 'C 2c 2'
_space_group_name_H-M_alt 'C 2 2 21'
_symmetry_space_group_name_Hall 'C 2c 2'
_symmetry_space_group_name_H-M 'C 2 2 21'
_atom_sites_solution_hydrogens geom
_audit_creation_date 2015-04-28
_audit_creation_method
;
Olex2 1.2
(compiled 2015.01.26 svn.r3150 for OlexSys, GUI svn.r4998)
;
_cell_angle_alpha 90
_cell_angle_beta 90
_cell_angle_gamma 90
_cell_formula_units_Z 8
_cell_length_a 6.8797(9)
_cell_length_b 17.320(2)
_cell_length_c 26.023(3)
_cell_measurement_reflns_used 1417
_cell_measurement_temperature 295
_cell_measurement_theta_max 50.4260
_cell_measurement_theta_min 9.6880
_cell_volume 3100.8(6)
_computing_cell_refinement
;
CrysAlisPro, Agilent Technologies,
Version 1.171.37.31 (release 14-01-2014 CrysAlis171 .NET)
(compiled Jan 14 2014,18:38:05)
;
_computing_data_collection
;
CrysAlisPro, Agilent Technologies,
Version 1.171.37.31 (release 14-01-2014 CrysAlis171 .NET)
(compiled Jan 14 2014,18:38:05)
;
_computing_data_reduction
;
CrysAlisPro, Agilent Technologies,
Version 1.171.37.31 (release 14-01-2014 CrysAlis171 .NET)
(compiled Jan 14 2014,18:38:05)
;
_computing_molecular_graphics 'Olex2 (Dolomanov et al., 2009)'
_computing_publication_material 'Olex2 (Dolomanov et al., 2009)'
_computing_structure_refinement 'ShelXL (Sheldrick, 2014)'
_diffrn_ambient_temperature 295
_diffrn_detector 'CCD plate'
_diffrn_detector_area_resol_mean 10.2890
_diffrn_detector_type Ruby
_diffrn_measured_fraction_theta_full 0.975
_diffrn_measured_fraction_theta_max 0.974
_diffrn_measurement_details
;
  1 omega   49.00   78.00   1.0000   40.0000
omega____ theta____ kappa____ phi______ frames
    -        0.0000   19.0000   90.0000 29

  2 omega   -3.00   55.00   1.0000   40.0000
omega____ theta____ kappa____ phi______ frames
    -        0.0000   37.0000 -180.0000 58

  3 omega    6.00   33.00   1.0000   40.0000
omega____ theta____ kappa____ phi______ frames
    -        0.0000   19.0000   90.0000 27

  4 omega  -76.00  -50.00   1.0000   60.0000
omega____ theta____ kappa____ phi______ frames
    -      -60.6882   70.0000  161.7485 26

  5 omega   -3.00   86.00   1.0000   60.0000
omega____ theta____ kappa____ phi______ frames
    -       60.6882  -70.0000   93.3293 89

  6 omega  -13.00   91.00   1.0000   60.0000
omega____ theta____ kappa____ phi______ frames
    -       60.6882  -70.0000   46.6653 104

  7 omega   49.00   90.00   1.0000   60.0000
omega____ theta____ kappa____ phi______ frames
    -       60.6882  -70.0000 -157.0082 41

  8 omega   37.00  126.00   1.0000   60.0000
omega____ theta____ kappa____ phi______ frames
    -       60.6882   37.0000    0.0000 89

  9 omega   57.00   92.00   1.0000   60.0000
omega____ theta____ kappa____ phi______ frames
    -       60.6882  -70.0000  131.8447 35

 10 omega   41.00   88.00   1.0000   60.0000
omega____ theta____ kappa____ phi______ frames
    -       60.6882  -69.0000  -51.6868 47

 11 omega   55.00  135.00   1.0000   60.0000
omega____ theta____ kappa____ phi______ frames
    -       60.6882   37.0000  -90.0000 80

 12 omega  -13.00   22.00   1.0000   60.0000
omega____ theta____ kappa____ phi______ frames
    -       60.6882  -70.0000 -157.0082 35

 13 omega    0.00   56.00   1.0000   60.0000
omega____ theta____ kappa____ phi______ frames
    -       60.6882  -37.0000   90.0000 56

 14 omega   56.00   81.00   1.0000   60.0000
omega____ theta____ kappa____ phi______ frames
    -       60.6882  -70.0000 -112.8550 25
;
_diffrn_measurement_device 'four-circle diffractometer'
_diffrn_measurement_device_type 'Xcalibur, Ruby, Gemini ultra'
_diffrn_measurement_method '\w scans'
_diffrn_orient_matrix_UB_11 -0.0700102000
_diffrn_orient_matrix_UB_12 -0.0176517000
_diffrn_orient_matrix_UB_13 0.0549901000
_diffrn_orient_matrix_UB_21 0.1347990000
_diffrn_orient_matrix_UB_22 0.0634330000
_diffrn_orient_matrix_UB_23 0.0210821000
_diffrn_orient_matrix_UB_31 -0.1646374000
_diffrn_orient_matrix_UB_32 0.0597220000
_diffrn_orient_matrix_UB_33 -0.0061932000
_diffrn_radiation_monochromator mirror
_diffrn_radiation_probe x-ray
_diffrn_radiation_type CuK\a
_diffrn_radiation_wavelength 1.54184
_diffrn_reflns_av_R_equivalents 0.0568
_diffrn_reflns_av_unetI/netI 0.0550
_diffrn_reflns_laue_measured_fraction_full 0.975
_diffrn_reflns_laue_measured_fraction_max 0.974
_diffrn_reflns_limit_h_max 6
_diffrn_reflns_limit_h_min -6
_diffrn_reflns_limit_k_max 17
_diffrn_reflns_limit_k_min -7
_diffrn_reflns_limit_l_max 25
_diffrn_reflns_limit_l_min -26
_diffrn_reflns_number 4252
_diffrn_reflns_point_group_measured_fraction_full 0.958
_diffrn_reflns_point_group_measured_fraction_max 0.957
_diffrn_reflns_theta_full 51.507
_diffrn_reflns_theta_max 51.507
_diffrn_reflns_theta_min 9.733
_diffrn_source 'sealed X-ray tube'
_diffrn_source_type 'Enhance Ultra (Cu) X-ray Source'
_exptl_absorpt_coefficient_mu 0.778
_exptl_absorpt_correction_T_max 0.984
_exptl_absorpt_correction_T_min 0.930
_exptl_absorpt_correction_type gaussian
_exptl_absorpt_process_details
;
CrysAlisPro, Agilent Technologies,
Version 1.171.37.31 (release 14-01-2014 CrysAlis171 .NET)
(compiled Jan 14 2014,18:38:05)
Numerical absorption correction based on gaussian integration over
            a multifaceted crystal model
Empirical absorption correction using spherical harmonics,
 implemented in SCALE3 ABSPACK scaling algorithm.
;
_exptl_crystal_colour 'light yellow'
_exptl_crystal_density_diffrn 1.321
_exptl_crystal_description plank
_exptl_crystal_F_000 1288
_exptl_crystal_recrystallization_method
;
Slow evaporation of a methanol solution
;
_exptl_crystal_size_max 0.1596
_exptl_crystal_size_mid 0.0627
_exptl_crystal_size_min 0.0211
_refine_diff_density_max 0.288
_refine_diff_density_min -0.289
_refine_diff_density_rms 0.047
_refine_ls_abs_structure_details
;
 Flack x determined using 393 quotients [(I+)-(I-)]/[(I+)+(I-)]
 (Parsons, Flack and Wagner, Acta Cryst. B69 (2013) 249-259).
;
_refine_ls_abs_structure_Flack 0.0(3)
_refine_ls_extinction_method none
_refine_ls_goodness_of_fit_ref 1.093
_refine_ls_hydrogen_treatment constr
_refine_ls_matrix_type full
_refine_ls_number_parameters 210
_refine_ls_number_reflns 1634
_refine_ls_number_restraints 0
_refine_ls_restrained_S_all 1.093
_refine_ls_R_factor_all 0.0774
_refine_ls_R_factor_gt 0.0566
_refine_ls_shift/su_max 0.000
_refine_ls_shift/su_mean 0.000
_refine_ls_structure_factor_coef Fsqd
_refine_ls_weighting_details 'w=1/[\s^2^(Fo^2^)+(0.1052P)^2^] where P=(Fo^2^+2Fc^2^)/3'
_refine_ls_weighting_scheme calc
_refine_ls_wR_factor_gt 0.1472
_refine_ls_wR_factor_ref 0.1828
_reflns_Friedel_coverage 0.681
_reflns_friedel_fraction_full 0.934
_reflns_friedel_fraction_max 0.932
_reflns_number_gt 1250
_reflns_number_total 1634
_reflns_threshold_expression 'I > 2\s(I)'
_cod_data_source_file np5b00557_si_002.cif
_cod_data_source_block ego10_x2
_cod_depositor_comments 'Adding full bibliography for 1540425.cif.'
_cod_original_cell_volume 3100.7(7)
_cod_database_code 1540425
_shelx_space_group_comment
;
The symmetry employed for this shelxl refinement is uniquely defined
by the following loop, which should always be used as a source of
symmetry information in preference to the above space-group names.
They are only intended as comments.
;
_olex2_refinement_description
;
1. Fixed Uiso
 At 1.2 times of:
  All C(H) groups
 At 1.5 times of:
  All C(H,H,H) groups
2.a Ternary CH refined with riding coordinates:
 C1(H1)
2.b Aromatic/amide H refined with riding coordinates:
 C6(H6), C13(H13), C8(H8), C16(H16), C2(H2), C15(H15), C14(H14)
2.c Idealised Me refined as rotating group:
 C18(H18A,H18B,H18C), C5(H5A,H5B,H5C)
;
_shelx_shelxl_version_number 2014/7
_olex2_date_sample_data_collection 2015-04-16
_olex2_submission_special_instructions 'No special instructions were received'

loop_
_space_group_symop_operation_xyz
'x, y, z'
'-x, -y, z+1/2'
'-x, y, -z+1/2'
'x, -y, -z'
'x+1/2, y+1/2, z'
'-x+1/2, -y+1/2, z+1/2'
'-x+1/2, y+1/2, -z+1/2'
'x+1/2, -y+1/2, -z'

loop_
_atom_site_label
_atom_site_type_symbol
_atom_site_fract_x
_atom_site_fract_y
_atom_site_fract_z
_atom_site_U_iso_or_equiv
_atom_site_adp_type
_atom_site_occupancy
_atom_site_site_symmetry_order
_atom_site_calc_flag
_atom_site_refinement_flags_posn
O1 O 0.7943(8) 0.6637(3) 0.5708(2) 0.0777(16) Uani 1 1 d .
O2 O 0.5476(7) 0.6756(3) 0.5110(2) 0.0769(16) Uani 1 1 d .
O4 O 0.7485(11) 0.8322(4) 0.6905(2) 0.0985(19) Uani 1 1 d .
O3 O 0.3603(10) 0.6029(4) 0.4605(2) 0.105(2) Uani 1 1 d .
N1 N 0.7423(11) 0.7353(4) 0.7958(2) 0.0715(18) Uani 1 1 d .
C9 C 0.7523(12) 0.6412(4) 0.7361(3) 0.062(2) Uani 1 1 d .
C12 C 0.7483(10) 0.6044(5) 0.7847(3) 0.0575(18) Uani 1 1 d .
C6 C 0.7683(12) 0.7209(5) 0.6078(3) 0.069(2) Uani 1 1 d .
H6 H 0.7575 0.7724 0.5981 0.083 Uiso 1 1 calc R
C7 C 0.7593(11) 0.7015(5) 0.6567(3) 0.068(2) Uani 1 1 d .
C17 C 0.7439(11) 0.6642(5) 0.8215(3) 0.068(2) Uani 1 1 d .
C4 C 0.5221(14) 0.6213(5) 0.4745(3) 0.075(2) Uani 1 1 d .
C13 C 0.7512(11) 0.5283(5) 0.8018(3) 0.071(2) Uani 1 1 d .
H13 H 0.7545 0.4879 0.7783 0.085 Uiso 1 1 calc R
C8 C 0.7576(12) 0.6214(4) 0.6797(2) 0.068(2) Uani 1 1 d .
H8 H 0.7593 0.5734 0.6637 0.081 Uiso 1 1 calc R
C11 C 0.7525(13) 0.7619(5) 0.6975(3) 0.073(2) Uani 1 1 d .
C3 C 0.7112(11) 0.5921(5) 0.4564(3) 0.068(2) Uani 1 1 d .
C10 C 0.7469(13) 0.7186(4) 0.7446(3) 0.0625(19) Uani 1 1 d .
C1 C 0.7521(12) 0.6849(5) 0.5197(3) 0.078(2) Uani 1 1 d .
H1 H 0.7936 0.7380 0.5127 0.094 Uiso 1 1 calc R
C16 C 0.7411(12) 0.6483(6) 0.8742(3) 0.080(2) Uani 1 1 d .
H16 H 0.7376 0.6880 0.8983 0.095 Uiso 1 1 calc R
C2 C 0.8405(14) 0.6306(6) 0.4834(3) 0.082(3) Uani 1 1 d .
H2 H 0.9740 0.6241 0.4798 0.098 Uiso 1 1 calc R
C18 C 0.7462(14) 0.8108(5) 0.8201(3) 0.087(2) Uani 1 1 d .
H18A H 0.6366 0.8157 0.8427 0.131 Uiso 1 1 calc GR
H18B H 0.7403 0.8502 0.7942 0.131 Uiso 1 1 calc GR
H18C H 0.8641 0.8163 0.8395 0.131 Uiso 1 1 calc GR
C15 C 0.7438(12) 0.5733(6) 0.8892(3) 0.084(3) Uani 1 1 d .
H15 H 0.7419 0.5615 0.9240 0.100 Uiso 1 1 calc R
C14 C 0.7493(12) 0.5133(6) 0.8532(3) 0.082(2) Uani 1 1 d .
H14 H 0.7516 0.4624 0.8645 0.099 Uiso 1 1 calc R
C5 C 0.7304(16) 0.5336(5) 0.4160(3) 0.098(3) Uani 1 1 d .
H5A H 0.6953 0.4840 0.4296 0.147 Uiso 1 1 calc GR
H5B H 0.8625 0.5322 0.4042 0.147 Uiso 1 1 calc GR
H5C H 0.6460 0.5463 0.3879 0.147 Uiso 1 1 calc GR

loop_
_atom_site_aniso_label
_atom_site_aniso_U_11
_atom_site_aniso_U_22
_atom_site_aniso_U_33
_atom_site_aniso_U_23
_atom_site_aniso_U_13
_atom_site_aniso_U_12
O1 0.097(4) 0.079(4) 0.057(4) 0.005(3) -0.009(3) 0.004(3)
O2 0.089(4) 0.078(4) 0.064(4) -0.007(4) -0.009(3) 0.011(3)
O4 0.140(5) 0.073(4) 0.083(4) 0.005(3) 0.000(4) -0.002(5)
O3 0.086(4) 0.133(6) 0.097(5) -0.024(5) -0.019(4) -0.001(4)
N1 0.074(4) 0.083(5) 0.058(4) -0.016(4) 0.000(4) 0.001(5)
C9 0.057(4) 0.068(5) 0.060(5) -0.007(4) -0.004(5) -0.012(5)
C12 0.055(4) 0.065(5) 0.052(4) 0.001(5) 0.002(4) 0.002(5)
C6 0.078(5) 0.063(5) 0.067(6) -0.007(5) -0.012(5) 0.001(5)
C7 0.064(4) 0.087(6) 0.052(5) 0.000(5) -0.002(5) 0.000(5)
C17 0.057(4) 0.091(6) 0.056(5) 0.000(5) -0.003(4) -0.004(5)
C4 0.094(7) 0.074(6) 0.058(6) 0.001(5) -0.009(5) 0.006(5)
C13 0.065(5) 0.090(7) 0.058(6) 0.000(4) -0.006(5) 0.008(5)
C8 0.093(5) 0.065(5) 0.046(4) -0.006(4) -0.002(5) -0.006(5)
C11 0.077(5) 0.077(6) 0.064(5) 0.003(5) -0.005(6) 0.001(5)
C3 0.081(5) 0.074(6) 0.050(5) 0.006(5) -0.003(4) -0.002(5)
C10 0.064(4) 0.066(5) 0.057(5) -0.012(4) 0.000(5) -0.012(5)
C1 0.079(5) 0.096(6) 0.060(5) 0.018(5) -0.003(5) -0.011(6)
C16 0.067(4) 0.111(8) 0.061(6) -0.006(5) -0.002(5) 0.005(6)
C2 0.080(5) 0.105(8) 0.059(6) -0.002(5) 0.017(5) 0.002(5)
C18 0.095(5) 0.083(6) 0.084(6) -0.026(5) -0.004(5) -0.004(6)
C15 0.082(5) 0.108(8) 0.061(5) 0.017(6) -0.001(5) -0.007(7)
C14 0.091(5) 0.085(6) 0.071(7) 0.002(5) -0.006(5) 0.007(6)
C5 0.130(7) 0.109(8) 0.055(5) -0.006(5) 0.009(6) 0.006(7)

loop_
_atom_type_symbol
_atom_type_description
_atom_type_scat_dispersion_real
_atom_type_scat_dispersion_imag
_atom_type_scat_source
C C 0.0181 0.0091 'International Tables Vol C Tables 4.2.6.8 and 6.1.1.4'
H H 0.0000 0.0000 'International Tables Vol C Tables 4.2.6.8 and 6.1.1.4'
N N 0.0311 0.0180 'International Tables Vol C Tables 4.2.6.8 and 6.1.1.4'
O O 0.0492 0.0322 'International Tables Vol C Tables 4.2.6.8 and 6.1.1.4'

loop_
_exptl_crystal_face_index_h
_exptl_crystal_face_index_k
_exptl_crystal_face_index_l
_exptl_crystal_face_perp_dist
_exptl_oxdiff_crystal_face_indexfrac_h
_exptl_oxdiff_crystal_face_indexfrac_k
_exptl_oxdiff_crystal_face_indexfrac_l
_exptl_oxdiff_crystal_face_x
_exptl_oxdiff_crystal_face_y
_exptl_oxdiff_crystal_face_z
1 0 0 0.0807 0.9995 0.0007 -0.0017 -0.0701 0.1347 -0.1645
-1 0 0 0.0689 -0.9995 -0.0007 0.0017 0.0701 -0.1347 0.1645
1 10 0 0.0170 1.0072 10.0030 -0.0069 -0.2475 0.7701 0.4316
-1 -10 0 0.0041 -1.0072 -10.0030 0.0069 0.2475 -0.7701 -0.4316
0 0 1 0.0216 -0.0001 0.0005 0.9998 0.0550 0.0211 -0.0061
0 0 -1 0.0412 0.0001 -0.0005 -0.9998 -0.0550 -0.0211 0.0061

loop_
_geom_angle_atom_site_label_1
_geom_angle_atom_site_label_2
_geom_angle_atom_site_label_3
_geom_angle
C6 O1 C1 116.1(6)
C4 O2 C1 108.5(7)
C17 N1 C18 125.6(7)
C10 N1 C17 106.3(6)
C10 N1 C18 128.1(7)
C12 C9 C8 140.1(7)
C10 C9 C12 107.3(6)
C10 C9 C8 112.6(7)
C17 C12 C9 106.0(6)
C13 C12 C9 135.4(7)
C13 C12 C17 118.6(7)
O1 C6 H6 120.3
C7 C6 O1 119.5(7)
C7 C6 H6 120.3
C6 C7 C8 128.1(7)
C6 C7 C11 120.7(7)
C11 C7 C8 111.2(6)
N1 C17 C12 108.7(6)
C16 C17 N1 129.9(8)
C16 C17 C12 121.4(8)
O2 C4 C3 110.5(8)
O3 C4 O2 120.9(8)
O3 C4 C3 128.6(8)
C12 C13 H13 120.2
C14 C13 C12 119.7(8)
C14 C13 H13 120.2
C9 C8 C7 100.2(6)
C9 C8 H8 129.9
C7 C8 H8 129.9
O4 C11 C7 126.0(7)
O4 C11 C10 129.9(8)
C10 C11 C7 104.0(7)
C2 C3 C4 104.6(8)
C2 C3 C5 132.3(8)
C5 C3 C4 123.1(8)
N1 C10 C11 136.3(7)
C9 C10 N1 111.7(7)
C9 C10 C11 112.0(7)
O1 C1 O2 108.8(6)
O1 C1 H1 111.2
O1 C1 C2 110.8(7)
O2 C1 H1 111.2
O2 C1 C2 103.5(7)
C2 C1 H1 111.2
C17 C16 H16 121.0
C15 C16 C17 117.9(8)
C15 C16 H16 121.0
C3 C2 C1 112.9(8)
C3 C2 H2 123.5
C1 C2 H2 123.5
N1 C18 H18A 109.5
N1 C18 H18B 109.5
N1 C18 H18C 109.5
H18A C18 H18B 109.5
H18A C18 H18C 109.5
H18B C18 H18C 109.5
C16 C15 H15 119.3
C16 C15 C14 121.4(8)
C14 C15 H15 119.3
C13 C14 C15 121.0(9)
C13 C14 H14 119.5
C15 C14 H14 119.5
C3 C5 H5A 109.5
C3 C5 H5B 109.5
C3 C5 H5C 109.5
H5A C5 H5B 109.5
H5A C5 H5C 109.5
H5B C5 H5C 109.5

loop_
_geom_bond_atom_site_label_1
_geom_bond_atom_site_label_2
_geom_bond_distance
O1 C6 1.394(9)
O1 C1 1.409(8)
O2 C4 1.349(9)
O2 C1 1.434(9)
O4 C11 1.231(9)
O3 C4 1.214(11)
N1 C17 1.402(9)
N1 C10 1.362(9)
N1 C18 1.452(9)
C9 C12 1.417(10)
C9 C8 1.506(9)
C9 C10 1.360(9)
C12 C17 1.412(10)
C12 C13 1.391(10)
C6 H6 0.9300
C6 C7 1.316(10)
C7 C8 1.512(10)
C7 C11 1.491(10)
C17 C16 1.400(11)
C4 C3 1.473(11)
C13 H13 0.9300
C13 C14 1.362(11)
C8 H8 0.9300
C11 C10 1.438(11)
C3 C2 1.315(11)
C3 C5 1.465(11)
C1 H1 0.9800
C1 C2 1.466(11)
C16 H16 0.9300
C16 C15 1.357(11)
C2 H2 0.9300
C18 H18A 0.9600
C18 H18B 0.9600
C18 H18C 0.9600
C15 H15 0.9300
C15 C14 1.399(11)
C14 H14 0.9300
C5 H5A 0.9600
C5 H5B 0.9600
C5 H5C 0.9600
